data_4113456
loop_
_publ_author_name
'Daniel Sol\'e'
'Llu\'is Vallverd\'u'
'Xavier Solans'
'Merc\`e Font-Bard\'ia'
'Josep Bonjoch'

_publ_section_title
;
 Intramolecular Pd-Mediated Processes of Amino-Tethered Aryl Halides and
 Ketones: Insight into the Ketone \a-Arylation and Carbonyl-Addition
 Dichotomy. A New Class of Four-Membered Azapalladacycles
;
_journal_name_full 'Journal of the American Chemical Society'
_journal_page_first 1587
_journal_page_last 1594
_journal_paper_doi 10.1021/ja029114w
_journal_volume 125
_journal_year 2003
_chemical_formula_sum 'C36 H35 I N O P Pd'
_chemical_formula_weight 761.92
_chemical_name_systematic
;
 ?
;
_space_group_IT_number 9
_symmetry_cell_setting monoclinic
_symmetry_space_group_name_Hall 'C -2yc'
_symmetry_space_group_name_H-M 'C 1 c 1'
_atom_sites_solution_hydrogens geom
_atom_sites_solution_primary direct
_atom_sites_solution_secondary difmap
_audit_creation_method SHELXL-97
_cell_angle_alpha 90.00
_cell_angle_beta 112.07(10)
_cell_angle_gamma 90.00
_cell_formula_units_Z 4
_cell_length_a 9.619(8)
_cell_length_b 36.11(2)
_cell_length_c 10.078(18)
_cell_measurement_temperature 293(2)
_cell_volume 3244(7)
_computing_structure_refinement 'SHELXL-97 (Sheldrick, 1997)'
_computing_structure_solution 'SHELXS-97 (Sheldrick, 1990)'
_diffrn_ambient_temperature 293(2)
_diffrn_measured_fraction_theta_full 0.495
_diffrn_measured_fraction_theta_max 0.495
_diffrn_radiation_monochromator graphite
_diffrn_radiation_source 'fine-focus sealed tube'
_diffrn_radiation_type MoK\a
_diffrn_radiation_wavelength 0.71069
_diffrn_reflns_av_R_equivalents 0.0292
_diffrn_reflns_av_sigmaI/netI 0.3257
_diffrn_reflns_limit_h_max 12
_diffrn_reflns_limit_h_min -13
_diffrn_reflns_limit_k_max 50
_diffrn_reflns_limit_k_min 0
_diffrn_reflns_limit_l_max 14
_diffrn_reflns_limit_l_min -2
_diffrn_reflns_number 4933
_diffrn_reflns_theta_full 29.98
_diffrn_reflns_theta_max 29.98
_diffrn_reflns_theta_min 2.35
_exptl_absorpt_coefficient_mu 1.601
_exptl_crystal_density_diffrn 1.560
_exptl_crystal_F_000 1520
_refine_diff_density_max 0.736
_refine_diff_density_min -0.675
_refine_diff_density_rms 0.106
_refine_ls_abs_structure_details 'Flack H D (1983), Acta Cryst. A39, 876-881'
_refine_ls_abs_structure_Flack -0.05(3)
_refine_ls_extinction_expression Fc
_refine_ls_extinction_method none
_refine_ls_goodness_of_fit_ref 0.758
_refine_ls_hydrogen_treatment mixed
_refine_ls_matrix_type full
_refine_ls_number_parameters 370
_refine_ls_number_reflns 4933
_refine_ls_number_restraints 134
_refine_ls_restrained_S_all 0.749
_refine_ls_R_factor_all 0.2056
_refine_ls_R_factor_gt 0.0394
_refine_ls_shift/su_max 0.001
_refine_ls_shift/su_mean 0.000
_refine_ls_structure_factor_coef Fsqd
_refine_ls_weighting_details 'w=1/[\s^2^(Fo^2^)+(0.0000P)^2^+0.0000P] where P=(Fo^2^+2Fc^2^)/3'
_refine_ls_weighting_scheme calc
_refine_ls_wR_factor_gt 0.0423
_refine_ls_wR_factor_ref 0.0629
_reflns_number_gt 1947
_reflns_number_total 4933
_reflns_threshold_expression >2sigma(I)
_cod_data_source_file ja029114w_s3_1.cif
_cod_data_source_block sofc42a
_cod_depositor_comments
;
The following automatic conversions were performed:

'_refine_ls_weighting_scheme' value 'calc
w=1/[\s^2^(Fo^2^)+(0.0000P)^2^+0.0000P] where P=(Fo^2^+2Fc^2^)/3' was
changed to 'calc'. New tag '_refine_ls_weighting_details' was
created. The value of the new tag was set to
'w=1/[\s^2^(Fo^2^)+(0.0000P)^2^+0.0000P] where P=(Fo^2^+2Fc^2^)/3'.

Automatic conversion script
Id: cif_fix_values 3143 2015-03-26 13:38:13Z robertas 
;
_cod_database_code 4113456

loop_
_symmetry_equiv_pos_as_xyz
'x, y, z'
'x, -y, z+1/2'
'x+1/2, y+1/2, z'
'x+1/2, -y+1/2, z+1/2'

loop_
_atom_site_label
_atom_site_type_symbol
_atom_site_fract_x
_atom_site_fract_y
_atom_site_fract_z
_atom_site_U_iso_or_equiv
_atom_site_adp_type
_atom_site_occupancy
_atom_site_calc_flag
_atom_site_refinement_flags
Pd Pd 0.63544(7) 0.38266(2) 0.85061(8) 0.0328(2) Uani 1 d .
I I 0.36475(7) 0.39621(2) 0.64754(7) 0.0596(3) Uani 1 d .
P P 0.6871(3) 0.32940(7) 0.7685(3) 0.0333(7) Uani 1 d .
O O 0.5526(9) 0.4467(3) 1.3513(9) 0.097(3) Uani 1 d .
N N 0.6425(8) 0.4333(2) 0.9671(8) 0.037(2) Uani 1 d .
C1 C 0.8141(10) 0.3854(3) 1.0364(10) 0.038(3) Uani 1 d .
C2 C 0.9377(11) 0.3653(3) 1.1230(11) 0.043(3) Uani 1 d .
H2 H 0.9688 0.3437 1.0921 0.052 Uiso 1 calc R
C3 C 1.0140(17) 0.3802(3) 1.2634(15) 0.054(3) Uani 1 d .
H3 H 1.0912 0.3665 1.3294 0.065 Uiso 1 calc R
C4 C 0.9786(14) 0.4123(4) 1.3017(13) 0.062(4) Uani 1 d .
H4 H 1.0372 0.4213 1.3918 0.074 Uiso 1 calc R
C5 C 0.8578(12) 0.4339(3) 1.2151(12) 0.062(4) Uani 1 d .
H5 H 0.8335 0.4566 1.2438 0.075 Uiso 1 calc R
C6 C 0.7769(10) 0.4181(3) 1.0813(11) 0.044(3) Uani 1 d .
C7 C 0.6744(11) 0.4675(2) 0.9035(10) 0.048(3) Uani 1 d .
H7 H 0.7103 0.4862 0.9778 0.058 Uiso 1 calc R
H7A H 0.5814 0.4765 0.8320 0.058 Uiso 1 calc R
C8 C 0.7882(13) 0.4631(3) 0.8346(14) 0.0680(16) Uani 1 d U
C9 C 0.7503(13) 0.4503(3) 0.7018(14) 0.0677(17) Uani 1 d U
H9 H 0.6506 0.4447 0.6479 0.081 Uiso 1 calc R
C10 C 0.8604(16) 0.4452(3) 0.6422(18) 0.0680(17) Uani 1 d U
H10 H 0.8354 0.4352 0.5511 0.082 Uiso 1 calc R
C11 C 1.0008(15) 0.4551(3) 0.7198(14) 0.0685(17) Uani 1 d U
H11 H 1.0722 0.4525 0.6788 0.082 Uiso 1 calc R
C12 C 1.0474(13) 0.4690(3) 0.8576(13) 0.0692(17) Uani 1 d U
H12 H 1.1468 0.4757 0.9080 0.083 Uiso 1 calc R
C13 C 0.9358(12) 0.4727(3) 0.9197(14) 0.0688(17) Uani 1 d U
H13 H 0.9608 0.4811 1.0131 0.083 Uiso 1 calc R
C14 C 0.5213(12) 0.4406(3) 1.0201(12) 0.0573(16) Uani 1 d U
H14 H 0.4321 0.4483 0.9403 0.069 Uiso 1 calc R
H14A H 0.5513 0.4609 1.0879 0.069 Uiso 1 calc R
C15 C 0.4833(11) 0.4077(3) 1.0910(12) 0.0577(15) Uani 1 d U
H15 H 0.5733 0.3991 1.1678 0.069 Uiso 1 calc R
H15A H 0.4471 0.3878 1.0219 0.069 Uiso 1 calc R
C16 C 0.3637(14) 0.4172(2) 1.1519(14) 0.0589(15) Uani 1 d U
H16 H 0.3322 0.3945 1.1845 0.071 Uiso 1 calc R
H16A H 0.2768 0.4276 1.0763 0.071 Uiso 1 calc R
C17 C 0.4209(13) 0.4452(3) 1.2791(14) 0.0598(15) Uani 1 d U
C18 C 0.3079(11) 0.4671(3) 1.3071(12) 0.0611(16) Uani 1 d U
H18 H 0.3560 0.4833 1.3868 0.073 Uiso 1 calc R
H18A H 0.2403 0.4510 1.3290 0.073 Uiso 1 calc R
H18B H 0.2529 0.4816 1.2240 0.073 Uiso 1 calc R
C19 C 0.6280(15) 0.2892(3) 0.8427(15) 0.0624(15) Uani 1 d U
C20 C 0.5633(12) 0.2574(3) 0.7619(13) 0.0633(15) Uani 1 d U
H20 H 0.5440 0.2565 0.6644 0.076 Uiso 1 calc R
C21 C 0.5292(13) 0.2278(3) 0.8293(12) 0.0639(15) Uani 1 d U
H21 H 0.4958 0.2061 0.7776 0.077 Uiso 1 calc R
C22 C 0.5416(13) 0.2287(3) 0.9642(12) 0.0637(15) Uani 1 d U
H22 H 0.5122 0.2084 1.0043 0.076 Uiso 1 calc R
C23 C 0.5985(12) 0.2599(3) 1.0453(12) 0.0635(15) Uani 1 d U
H23 H 0.6101 0.2609 1.1412 0.076 Uiso 1 calc R
C24 C 0.6378(13) 0.2899(3) 0.9804(12) 0.0629(15) Uani 1 d U
H24 H 0.6724 0.3113 1.0336 0.076 Uiso 1 calc R
C25 C 0.8875(9) 0.3207(3) 0.8173(9) 0.033(2) Uani 1 d .
C26 C 0.9764(11) 0.3497(3) 0.8183(11) 0.049(3) Uani 1 d .
H26 H 0.9362 0.3735 0.8001 0.059 Uiso 1 calc R
C27 C 1.1272(18) 0.3442(4) 0.8465(18) 0.076(4) Uani 1 d .
H27 H 1.1866 0.3640 0.8409 0.092 Uiso 1 calc R
C28 C 1.1872(13) 0.3110(4) 0.8812(15) 0.069(4) Uani 1 d .
H28 H 1.2891 0.3079 0.9016 0.083 Uiso 1 calc R
C29 C 1.1030(14) 0.2807(3) 0.8882(11) 0.057(3) Uani 1 d .
H29 H 1.1470 0.2575 0.9148 0.069 Uiso 1 calc R
C30 C 0.9531(11) 0.2857(3) 0.8548(10) 0.044(3) Uani 1 d .
H30 H 0.8936 0.2656 0.8569 0.052 Uiso 1 calc R
C31 C 0.6100(13) 0.3243(3) 0.5752(11) 0.0571(14) Uani 1 d U
C32 C 0.4617(13) 0.3169(3) 0.4985(11) 0.0576(14) Uani 1 d U
H32 H 0.3980 0.3128 0.5472 0.069 Uiso 1 calc R
C33 C 0.4061(13) 0.3155(3) 0.3552(11) 0.0585(14) Uani 1 d U
H33 H 0.3056 0.3092 0.3090 0.070 Uiso 1 calc R
C34 C 0.4870(14) 0.3226(3) 0.2732(13) 0.0583(14) Uani 1 d U
H34 H 0.4440 0.3218 0.1738 0.070 Uiso 1 calc R
C35 C 0.6418(14) 0.3314(3) 0.3479(13) 0.0578(14) Uani 1 d U
H35 H 0.7043 0.3358 0.2981 0.069 Uiso 1 calc R
C36 C 0.6972(14) 0.3332(3) 0.4970(12) 0.0574(14) Uani 1 d U
H36 H 0.7960 0.3406 0.5457 0.069 Uiso 1 calc R

loop_
_atom_site_aniso_label
_atom_site_aniso_U_11
_atom_site_aniso_U_22
_atom_site_aniso_U_33
_atom_site_aniso_U_23
_atom_site_aniso_U_13
_atom_site_aniso_U_12
Pd 0.0348(5) 0.0337(4) 0.0275(5) -0.0015(5) 0.0088(4) 0.0001(5)
I 0.0385(5) 0.0810(6) 0.0489(6) -0.0035(5) 0.0044(4) 0.0074(5)
P 0.0375(15) 0.0365(17) 0.0262(16) -0.0053(13) 0.0122(13) -0.0027(13)
O 0.065(6) 0.157(9) 0.073(7) -0.031(6) 0.031(6) -0.017(6)
N 0.041(5) 0.044(6) 0.033(5) 0.000(4) 0.022(5) 0.002(4)
C1 0.028(5) 0.047(7) 0.040(7) -0.016(6) 0.015(5) 0.004(6)
C2 0.052(7) 0.033(6) 0.039(7) -0.005(6) 0.012(6) 0.015(6)
C3 0.086(9) 0.042(10) 0.038(8) -0.002(7) 0.028(7) -0.012(8)
C4 0.060(9) 0.081(10) 0.049(9) -0.032(8) 0.025(7) -0.016(8)
C5 0.053(8) 0.070(9) 0.044(8) -0.010(6) -0.005(7) 0.000(7)
C6 0.024(6) 0.064(8) 0.037(7) -0.012(6) 0.004(5) -0.010(6)
C7 0.066(8) 0.036(6) 0.037(7) -0.004(5) 0.012(6) 0.000(5)
C8 0.059(4) 0.073(3) 0.071(4) 0.019(3) 0.023(3) -0.002(3)
C9 0.059(4) 0.073(3) 0.071(4) 0.018(3) 0.024(3) -0.001(3)
C10 0.059(4) 0.073(3) 0.071(4) 0.019(3) 0.024(3) -0.002(3)
C11 0.060(4) 0.073(3) 0.072(4) 0.019(3) 0.024(3) -0.001(3)
C12 0.060(4) 0.074(3) 0.072(4) 0.019(3) 0.023(3) -0.002(3)
C13 0.060(4) 0.073(3) 0.072(4) 0.019(3) 0.023(3) -0.002(3)
C14 0.056(4) 0.065(4) 0.062(4) -0.005(3) 0.034(3) -0.001(3)
C15 0.056(4) 0.065(4) 0.062(4) -0.005(3) 0.034(3) -0.001(3)
C16 0.057(4) 0.066(4) 0.063(4) -0.006(3) 0.034(3) -0.001(3)
C17 0.058(4) 0.067(4) 0.064(4) -0.007(3) 0.034(3) -0.001(3)
C18 0.059(4) 0.067(4) 0.065(4) -0.008(3) 0.033(3) -0.001(3)
C19 0.085(3) 0.059(4) 0.055(3) -0.013(3) 0.040(3) -0.030(3)
C20 0.086(4) 0.060(4) 0.055(3) -0.013(3) 0.039(3) -0.030(3)
C21 0.087(4) 0.060(4) 0.056(3) -0.012(3) 0.039(3) -0.031(3)
C22 0.087(3) 0.060(4) 0.056(3) -0.012(3) 0.039(3) -0.030(3)
C23 0.086(4) 0.060(4) 0.055(3) -0.013(3) 0.039(3) -0.030(3)
C24 0.086(4) 0.060(4) 0.055(3) -0.013(3) 0.039(3) -0.030(3)
C25 0.017(5) 0.057(7) 0.022(6) 0.008(5) 0.005(4) -0.009(5)
C26 0.032(7) 0.065(8) 0.047(7) 0.002(6) 0.011(5) 0.002(6)
C27 0.062(9) 0.098(11) 0.085(11) -0.025(13) 0.045(8) -0.026(11)
C28 0.034(7) 0.111(13) 0.061(10) -0.023(9) 0.016(7) 0.011(8)
C29 0.067(9) 0.052(8) 0.040(8) -0.004(6) 0.005(7) 0.011(7)
C30 0.031(6) 0.065(8) 0.032(7) -0.003(6) 0.009(5) -0.004(6)
C31 0.071(4) 0.068(3) 0.032(3) -0.007(3) 0.019(3) -0.006(3)
C32 0.071(4) 0.068(3) 0.033(3) -0.006(3) 0.019(3) -0.006(3)
C33 0.072(4) 0.068(3) 0.034(3) -0.007(3) 0.018(3) -0.006(3)
C34 0.072(4) 0.068(3) 0.033(3) -0.006(3) 0.018(3) -0.006(3)
C35 0.071(4) 0.069(3) 0.033(3) -0.006(3) 0.019(3) -0.006(3)
C36 0.071(4) 0.068(3) 0.032(3) -0.007(3) 0.019(3) -0.006(3)

loop_
_atom_type_symbol
_atom_type_description
_atom_type_scat_dispersion_real
_atom_type_scat_dispersion_imag
_atom_type_scat_source
C C 0.0033 0.0016 'International Tables Vol C Tables 4.2.6.8 and 6.1.1.4'
H H 0.0000 0.0000 'International Tables Vol C Tables 4.2.6.8 and 6.1.1.4'
N N 0.0061 0.0033 'International Tables Vol C Tables 4.2.6.8 and 6.1.1.4'
O O 0.0106 0.0060 'International Tables Vol C Tables 4.2.6.8 and 6.1.1.4'
P P 0.1023 0.0942 'International Tables Vol C Tables 4.2.6.8 and 6.1.1.4'
I I -0.4742 1.8119 'International Tables Vol C Tables 4.2.6.8 and 6.1.1.4'
Pd Pd -0.9988 1.0072 'International Tables Vol C Tables 4.2.6.8 and 6.1.1.4'

loop_
_geom_angle_atom_site_label_1
_geom_angle_atom_site_label_2
_geom_angle_atom_site_label_3
_geom_angle
C1 Pd N 67.2(4)
C1 Pd P 99.0(3)
N Pd P 165.7(2)
C1 Pd C6 32.0(4)
N Pd C6 35.3(3)
P Pd C6 131.0(3)
C1 Pd I 160.9(3)
N Pd I 94.8(2)
P Pd I 99.34(10)
C6 Pd I 129.4(3)
C31 P C19 107.2(5)
C31 P C25 103.6(5)
C19 P C25 102.2(5)
C31 P Pd 115.4(4)
C19 P Pd 113.0(4)
C25 P Pd 114.2(3)
C7 N C6 112.7(8)
C7 N C14 109.2(8)
C6 N C14 111.3(8)
C7 N Pd 116.2(6)
C6 N Pd 87.1(6)
C14 N Pd 118.6(6)
C6 C1 C2 121.0(9)
C6 C1 Pd 96.4(7)
C2 C1 Pd 142.3(9)
C1 C2 C3 115.3(10)
C1 C2 H2 122.4
C3 C2 H2 122.4
C4 C3 C2 122.0(12)
C4 C3 H3 119.0
C2 C3 H3 119.0
C3 C4 C5 123.9(12)
C3 C4 H4 118.1
C5 C4 H4 118.1
C4 C5 C6 113.9(11)
C4 C5 H5 123.0
C6 C5 H5 123.0
C1 C6 C5 123.6(10)
C1 C6 N 109.0(9)
C5 C6 N 127.4(10)
C1 C6 Pd 51.6(5)
C5 C6 Pd 173.9(9)
N C6 Pd 57.7(5)
N C7 C8 114.7(8)
N C7 H7 108.6
C8 C7 H7 108.6
N C7 H7A 108.6
C8 C7 H7A 108.6
H7 C7 H7A 107.6
C9 C8 C13 122.3(13)
C9 C8 C7 121.8(11)
C13 C8 C7 115.9(12)
C8 C9 C10 120.5(13)
C8 C9 H9 119.8
C10 C9 H9 119.8
C11 C10 C9 118.2(14)
C11 C10 H10 120.9
C9 C10 H10 120.9
C10 C11 C12 124.2(13)
C10 C11 H11 117.9
C12 C11 H11 117.9
C11 C12 C13 117.2(12)
C11 C12 H12 121.4
C13 C12 H12 121.4
C8 C13 C12 117.5(12)
C8 C13 H13 121.2
C12 C13 H13 121.2
N C14 C15 113.4(8)
N C14 H14 108.9
C15 C14 H14 108.9
N C14 H14A 108.9
C15 C14 H14A 108.9
H14 C14 H14A 107.7
C14 C15 C16 111.7(8)
C14 C15 H15 109.3
C16 C15 H15 109.3
C14 C15 H15A 109.3
C16 C15 H15A 109.3
H15 C15 H15A 107.9
C15 C16 C17 112.7(10)
C15 C16 H16 109.0
C17 C16 H16 109.0
C15 C16 H16A 109.0
C17 C16 H16A 109.0
H16 C16 H16A 107.8
O C17 C18 123.6(12)
O C17 C16 119.4(11)
C18 C17 C16 116.9(11)
C17 C18 H18 109.5
C17 C18 H18A 109.5
H18 C18 H18A 109.5
C17 C18 H18B 109.5
H18 C18 H18B 109.5
H18A C18 H18B 109.5
C24 C19 C20 116.9(11)
C24 C19 P 119.5(9)
C20 C19 P 123.5(10)
C21 C20 C19 119.0(12)
C21 C20 H20 120.5
C19 C20 H20 120.5
C22 C21 C20 123.1(12)
C22 C21 H21 118.5
C20 C21 H21 118.5
C21 C22 C23 119.6(11)
C21 C22 H22 120.2
C23 C22 H22 120.2
C22 C23 C24 118.3(11)
C22 C23 H23 120.8
C24 C23 H23 120.8
C19 C24 C23 122.8(11)
C19 C24 H24 118.6
C23 C24 H24 118.6
C26 C25 C30 118.6(9)
C26 C25 P 117.9(8)
C30 C25 P 123.5(7)
C25 C26 C27 120.0(10)
C25 C26 H26 120.0
C27 C26 H26 120.0
C28 C27 C26 120.4(13)
C28 C27 H27 119.8
C26 C27 H27 119.8
C27 C28 C29 121.9(13)
C27 C28 H28 119.1
C29 C28 H28 119.1
C30 C29 C28 117.8(10)
C30 C29 H29 121.1
C28 C29 H29 121.1
C29 C30 C25 121.1(10)
C29 C30 H30 119.5
C25 C30 H30 119.5
C32 C31 C36 116.7(11)
C32 C31 P 123.0(9)
C36 C31 P 119.7(9)
C33 C32 C31 121.7(12)
C33 C32 H32 119.2
C31 C32 H32 119.2
C32 C33 C34 124.2(12)
C32 C33 H33 117.9
C34 C33 H33 117.9
C33 C34 C35 116.4(12)
C33 C34 H34 121.8
C35 C34 H34 121.8
C36 C35 C34 118.5(12)
C36 C35 H35 120.7
C34 C35 H35 120.7
C31 C36 C35 122.3(12)
C31 C36 H36 118.9
C35 C36 H36 118.9

loop_
_geom_bond_atom_site_label_1
_geom_bond_atom_site_label_2
_geom_bond_distance
Pd C1 2.013(10)
Pd N 2.161(8)
Pd P 2.222(3)
Pd C6 2.554(11)
Pd I 2.684(4)
P C31 1.815(11)
P C19 1.820(11)
P C25 1.829(9)
O C17 1.202(12)
N C7 1.476(11)
N C6 1.476(12)
N C14 1.477(12)
C1 C6 1.362(13)
C1 C2 1.385(12)
C2 C3 1.431(15)
C2 H2 0.9300
C3 C4 1.308(15)
C3 H3 0.9300
C4 C5 1.399(15)
C4 H4 0.9300
C5 C6 1.399(13)
C5 H5 0.9300
C7 C8 1.509(15)
C7 H7 0.9700
C7 H7A 0.9700
C8 C9 1.331(16)
C8 C13 1.398(14)
C9 C10 1.412(17)
C9 H9 0.9300
C10 C11 1.330(18)
C10 H10 0.9300
C11 C12 1.383(16)
C11 H11 0.9300
C12 C13 1.438(15)
C12 H12 0.9300
C13 H13 0.9300
C14 C15 1.499(12)
C14 H14 0.9700
C14 H14A 0.9700
C15 C16 1.532(14)
C15 H15 0.9700
C15 H15A 0.9700
C16 C17 1.564(15)
C16 H16 0.9700
C16 H16A 0.9700
C17 C18 1.455(14)
C18 H18 0.9600
C18 H18A 0.9600
C18 H18B 0.9600
C19 C24 1.356(16)
C19 C20 1.410(14)
C20 C21 1.369(13)
C20 H20 0.9300
C21 C22 1.320(14)
C21 H21 0.9300
C22 C23 1.380(13)
C22 H22 0.9300
C23 C24 1.389(13)
C23 H23 0.9300
C24 H24 0.9300
C25 C26 1.351(12)
C25 C30 1.397(11)
C26 C27 1.384(17)
C26 H26 0.9300
C27 C28 1.319(15)
C27 H27 0.9300
C28 C29 1.379(15)
C28 H28 0.9300
C29 C30 1.364(13)
C29 H29 0.9300
C30 H30 0.9300
C31 C32 1.369(14)
C31 C36 1.387(14)
C32 C33 1.340(14)
C32 H32 0.9300
C33 C34 1.355(14)
C33 H33 0.9300
C34 C35 1.429(16)
C34 H34 0.9300
C35 C36 1.395(15)
C35 H35 0.9300
C36 H36 0.9300
